data_7209249
loop_
_publ_author_name
'Ch\;eci\'nska, Lilianna'
'Morgenroth, Wolfgang'
'Paulmann, Carsten'
'Jayatilaka, Dylan'
'Dittrich, Birger'

_publ_section_title
;
 A comparison of electron density from Hirshfeld-atom refinement, X-ray
 wavefunction refinement and multipole refinement on three urea
 derivatives
;
_journal_issue 11
_journal_name_full CrystEngComm
_journal_page_first 2084
_journal_paper_doi 10.1039/c2ce26964c
_journal_volume 15
_journal_year 2013
_chemical_formula_moiety 'C13 H12 N2 O'
_chemical_formula_sum 'C13 H12 N2 O'
_chemical_formula_weight 212.25
_chemical_name_common N,N'-diphenylurea
_chemical_name_systematic
;
N,N'-diphenylurea
;
_space_group_IT_number 33
_symmetry_cell_setting orthorhombic
_symmetry_Int_Tables_number 33
_symmetry_space_group_name_Hall 'P 2c -2n'
_symmetry_space_group_name_H-M 'P n a 21'
_audit_creation_method SHELXL-97
_cell_angle_alpha 90.00
_cell_angle_beta 90.00
_cell_angle_gamma 90.00
_cell_formula_units_Z 4
_cell_length_a 9.090(2)
_cell_length_b 10.372(2)
_cell_length_c 11.770(2)
_cell_measurement_temperature 100(2)
_cell_volume 1109.7(4)
_computing_cell_refinement 'XDS (Kabsch, 1993; 2010)'
_computing_data_collection 'MarCCD (Paulmann & Morgenroth, 2006)'
_computing_data_reduction 'XDS (Kabsch, 1993; 2010)'
_computing_structure_refinement 'Volkov et al, (2006)'
_computing_structure_solution 'SHELXS-97 (Sheldrick, 2008)'
_diffrn_ambient_temperature 100(2)
_diffrn_detector_type 'MarCCD detector'
_diffrn_measured_fraction_theta_full 0.995
_diffrn_measured_fraction_theta_max 0.995
_diffrn_measurement_device_type 'Huber diffractometer'
_diffrn_measurement_method '\f scan'
_diffrn_radiation_monochromator graphite
_diffrn_radiation_source synchrotron
_diffrn_radiation_type synchrotron
_diffrn_radiation_wavelength 0.60000
_diffrn_reflns_av_R_equivalents 0.0365
_diffrn_reflns_av_sigmaI/netI 0.0142
_diffrn_reflns_limit_h_max 11
_diffrn_reflns_limit_h_min -22
_diffrn_reflns_limit_k_max 23
_diffrn_reflns_limit_k_min -25
_diffrn_reflns_limit_l_max 27
_diffrn_reflns_limit_l_min -29
_diffrn_reflns_number 96205
_diffrn_reflns_theta_full 48.60
_diffrn_reflns_theta_max 48.60
_diffrn_reflns_theta_min 2.21
_exptl_absorpt_coefficient_mu 0.082
_exptl_absorpt_correction_type none
_exptl_crystal_colour colourless
_exptl_crystal_density_diffrn 1.270
_exptl_crystal_density_method 'not measured'
_exptl_crystal_description prism
_exptl_crystal_F_000 448
_exptl_crystal_size_max 0.6
_exptl_crystal_size_mid 0.3
_exptl_crystal_size_min 0.3
_refine_diff_density_max 0.210
_refine_diff_density_min -0.244
_refine_diff_density_rms 0.063
_refine_ls_extinction_method none
_refine_ls_goodness_of_fit_ref 2.348
_refine_ls_hydrogen_treatment noref
_refine_ls_matrix_type full
_refine_ls_number_parameters 343
_refine_ls_number_reflns 9205
_refine_ls_number_restraints 0
_refine_ls_R_factor_all 0.021
_refine_ls_R_factor_gt 0.02
_refine_ls_R_Fsqd_factor 0.054
_refine_ls_shift/su_max 0
_refine_ls_structure_factor_coef Fsqd
_refine_ls_weighting_details
;
calc w2 = 1/[s^2^(Fo^2^)]
;
_refine_ls_weighting_scheme calc
_refine_ls_wR_factor_ref 0.044
_reflns_number_gt 8892
_reflns_number_total 9267
_reflns_threshold_expression >2\s(I)
_cod_data_source_file c2ce26964c.txt
_cod_data_source_block dphurea
_cod_original_sg_symbol_H-M Pna21
_cod_database_code 7209249

loop_
_space_group_symop_id
_space_group_symop_operation_xyz
1 +X,+Y,+Z
2 -X,-Y,1/2+Z
3 1/2+X,1/2-Y,+Z
4 1/2-X,1/2+Y,1/2+Z

loop_
_atom_local_axes_atom_label
_atom_local_axes_atom0
_atom_local_axes_ax1
_atom_local_axes_atom1
_atom_local_axes_atom2
_atom_local_axes_ax2
O(1) C(1) Z O(1) N(1) Y
N(1) C(1) X N(1) C(11) Y
N(2) C(1) X N(2) C(21) Y
C(1) O(1) Z C(1) N(2) Y
C(11) C(12) X C(11) C(16) Y
C(12) C(13) X C(12) C(11) Y
C(13) C(14) X C(13) C(12) Y
C(14) C(15) X C(14) C(13) Y
C(15) C(14) -X C(15) C(16) Y
C(16) C(15) -X C(16) C(11) Y
C(21) C(22) X C(21) C(26) Y
C(22) C(23) X C(22) C(21) Y
C(23) C(24) X C(23) C(22) Y
C(24) C(25) X C(24) C(23) Y
C(25) C(24) -X C(25) C(26) Y
C(26) C(25) -X C(26) C(21) Y
H(1) N(1) Z H(1) C(1) Y
H(2) N(2) Z H(2) C(1) Y
H(12) C(12) Z H(12) C(13) Y
H(13) C(13) Z H(13) C(14) Y
H(14) C(14) Z H(14) C(15) Y
H(15) C(15) -Z H(15) C(14) Y
H(16) C(16) -Z H(16) C(15) Y
H(22) C(22) Z H(22) C(23) Y
H(23) C(23) Z H(23) C(24) Y
H(24) C(24) Z H(24) C(25) Y
H(25) C(25) -Z H(25) C(24) Y
H(26) C(26) -Z H(26) C(25) Y

loop_
_atom_rho_multipole_atom_label
_atom_rho_multipole_coeff_Pv
_atom_rho_multipole_coeff_P00
_atom_rho_multipole_coeff_P11
_atom_rho_multipole_coeff_P1-1
_atom_rho_multipole_coeff_P10
_atom_rho_multipole_coeff_P20
_atom_rho_multipole_coeff_P21
_atom_rho_multipole_coeff_P2-1
_atom_rho_multipole_coeff_P22
_atom_rho_multipole_coeff_P2-2
_atom_rho_multipole_coeff_P30
_atom_rho_multipole_coeff_P31
_atom_rho_multipole_coeff_P3-1
_atom_rho_multipole_coeff_P32
_atom_rho_multipole_coeff_P3-2
_atom_rho_multipole_coeff_P33
_atom_rho_multipole_coeff_P3-3
_atom_rho_multipole_coeff_P40
_atom_rho_multipole_coeff_P41
_atom_rho_multipole_coeff_P4-1
_atom_rho_multipole_coeff_P42
_atom_rho_multipole_coeff_P4-2
_atom_rho_multipole_coeff_P43
_atom_rho_multipole_coeff_P4-3
_atom_rho_multipole_coeff_P44
_atom_rho_multipole_coeff_P4-4
_atom_rho_multipole_kappa
_atom_rho_multipole_kappa_prime0
_atom_rho_multipole_kappa_prime1
_atom_rho_multipole_kappa_prime2
_atom_rho_multipole_kappa_prime3
_atom_rho_multipole_kappa_prime4
_atom_rho_multipole_radial_slater_n0
_atom_rho_multipole_radial_slater_zeta0
_atom_rho_multipole_radial_slater_n1
_atom_rho_multipole_radial_slater_zeta1
_atom_rho_multipole_radial_slater_n2
_atom_rho_multipole_radial_slater_zeta2
_atom_rho_multipole_radial_slater_n3
_atom_rho_multipole_radial_slater_zeta3
_atom_rho_multipole_radial_slater_n4
_atom_rho_multipole_radial_slater_zeta4
O(1) 6.30(3) 0 0.028(8) -0.001(9) -0.052(7) -0.039(7) 0.003(6) 0.018(6) -0.083(7) 0.023(7) 0.035(7) -0.008(6) -0.009(7) -0.001(7) 0.006(6) 0.033(8) 0.035(7) 0.014(8) 0.001(7) -0.019(8) -0.030(8) -0.006(8) -0.009(8) 0.009(7) 0.001(8) 0.017(7) 0.998(2) 1 1 1 1 1 2 4.466 2 4.466 2 4.466 3 4.466 4 4.466
N(1) 5.23(4) 0 0.017(9) -0.019(8) 0 0.010(8) 0 0 0.007(7) 0.016(7) 0 0.041(8) 0.003(8) 0 0 0.166(8) 0.021(8) 0.008(10) 0 0 -0.012(9) 0.010(9) 0 0 0.015(9) 0.009(9) 1.002(3) 1 1 1 1 1 2 3.83936 2 3.83936 2 3.83936 3 3.83936 4 3.83936
N(2) 5.17(4) 0 -0.020(9) 0.018(9) 0 0.008(7) 0 0 -0.031(7) -0.016(7) 0 0.006(7) 0.002(7) 0 0 0.144(8) 0.001(8) 0.058(10) 0 0 -0.024(9) -0.006(9) 0 0 0.007(9) -0.008(9) 1.008(3) 1 1 1 1 1 2 3.83936 2 3.83936 2 3.83936 3 3.83936 4 3.83936
C(1) 3.72(4) 0 0 0 0.040(11) 0.137(9) 0 0 -0.145(9) 0 0.257(12) 0 0 0.140(11) 0 0 0 -0.072(15) 0 0 -0.070(14) 0 0 0 -0.043(12) 0 1.040(5) 1 1 1 1 1 2 3.1762 2 3.1762 2 3.1762 3 3.1762 4 3.1762
C(11) 3.91(4) 0 0.043(10) 0.053(12) 0 -0.159(9) 0 0 0.037(9) -0.059(9) 0 0.062(9) 0.020(10) 0 0 0.173(12) 0.005(9) 0.037(14) 0 0 -0.024(11) -0.025(13) 0 0 0.016(12) 0.014(14) 1.033(3) 1 1 1 1 1 2 3.1762 2 3.1762 2 3.1762 3 3.1762 4 3.1762
C(12) 3.98(3) 0 0.000(11) 0.053(9) 0 -0.155(7) 0 0 0.011(8) -0.004(8) 0 0.006(8) 0.028(7) 0 0 0.178(9) 0.001(8) -0.010(10) 0 0 0.007(10) -0.001(9) 0 0 -0.017(10) -0.014(10) 1.031(3) 1 1 1 1 1 2 3.1762 2 3.1762 2 3.1762 3 3.1762 4 3.1762
C(13) 3.93(3) 0 0.043(12) 0.067(11) 0 -0.149(9) 0 0 -0.005(9) -0.031(9) 0 0.024(9) 0.029(8) 0 0 0.224(11) -0.005(9) 0.023(12) 0 0 -0.005(11) 0.027(11) 0 0 -0.038(12) -0.014(11) 1.032(3) 1 1 1 1 1 2 3.1762 2 3.1762 2 3.1762 3 3.1762 4 3.1762
C(14) 4.06(5) 0 0.081(13) 0.052(15) 0 -0.174(13) 0 0 0.019(11) -0.050(12) 0 0.021(11) -0.004(11) 0 0 0.250(16) -0.017(10) -0.057(17) 0 0 -0.001(14) -0.018(15) 0 0 0.013(14) 0.054(16) 1.019(4) 1 1 1 1 1 2 3.1762 2 3.1762 2 3.1762 3 3.1762 4 3.1762
C(15) 3.9329 0 0.0434 0.0668 0 -0.1485 0 0 -0.0054 -0.031 0 0.0236 0.0285 0 0 0.2236 -0.005 0.0232 0 0 -0.0051 0.0268 0 0 -0.0381 -0.0136 1.032(3) 1 1 1 1 1 2 3.1762 2 3.1762 2 3.1762 3 3.1762 4 3.1762
C(16) 3.9809 0 0.0003 0.0533 0 -0.1545 0 0 0.0105 -0.0037 0 0.0062 0.028 0 0 0.1783 0.0006 -0.0099 0 0 0.0066 -0.0013 0 0 -0.0169 -0.0141 1.031(3) 1 1 1 1 1 2 3.1762 2 3.1762 2 3.1762 3 3.1762 4 3.1762
C(21) 3.93(4) 0 0.056(9) 0.098(13) 0 -0.165(9) 0 0 0.020(8) -0.052(10) 0 0.048(10) 0.004(11) 0 0 0.197(11) 0.021(10) -0.006(14) 0 0 -0.012(11) 0.006(13) 0 0 -0.030(12) -0.011(15) 1.033(3) 1 1 1 1 1 2 3.1762 2 3.1762 2 3.1762 3 3.1762 4 3.1762
C(22) 3.95(3) 0 0.033(11) 0.051(8) 0 -0.140(7) 0 0 0.011(8) -0.003(7) 0 -0.003(9) 0.032(7) 0 0 0.188(9) 0.029(8) -0.022(10) 0 0 0.023(10) -0.018(10) 0 0 0.010(11) -0.024(10) 1.031(3) 1 1 1 1 1 2 3.1762 2 3.1762 2 3.1762 3 3.1762 4 3.1762
C(23) 3.90(3) 0 -0.021(11) 0.063(10) 0 -0.156(8) 0 0 0.002(9) 0.000(8) 0 0.010(9) 0.023(9) 0 0 0.208(9) 0.001(9) -0.006(11) 0 0 -0.014(10) -0.010(11) 0 0 -0.028(11) -0.029(10) 1.032(3) 1 1 1 1 1 2 3.1762 2 3.1762 2 3.1762 3 3.1762 4 3.1762
C(24) 4.18(5) 0 -0.015(10) 0.079(14) 0 -0.173(11) 0 0 0.019(10) -0.013(11) 0 0.002(10) 0.022(11) 0 0 0.275(14) 0.002(11) 0.003(15) 0 0 -0.012(12) -0.006(15) 0 0 -0.043(13) -0.038(15) 1.019(4) 1 1 1 1 1 2 3.1762 2 3.1762 2 3.1762 3 3.1762 4 3.1762
C(25) 3.8964 0 -0.021 0.0632 0 -0.1556 0 0 0.0022 0.0001 0 0.0095 0.023 0 0 0.2079 0.0012 -0.0055 0 0 -0.0138 -0.0101 0 0 -0.0277 -0.0287 1.032(3) 1 1 1 1 1 2 3.1762 2 3.1762 2 3.1762 3 3.1762 4 3.1762
C(26) 3.9509 0 0.0327 0.0514 0 -0.1401 0 0 0.0107 -0.003 0 -0.0034 0.0317 0 0 0.1879 0.0291 -0.0224 0 0 0.0225 -0.0175 0 0 0.0095 -0.0239 1.031(3) 1 1 1 1 1 2 3.1762 2 3.1762 2 3.1762 3 3.1762 4 3.1762
H(1) 0.782(15) 0 0 0 0.119(9) 0 0 0 0 0 0 0 0 0 0 0 0 0 0 0 0 0 0 0 0 0 1.13 1.29 1.29 1.29 1.29 1.29 0 2 1 2 2 2 3 2 4 2
H(2) 0.786(16) 0 0 0 0.124(9) 0 0 0 0 0 0 0 0 0 0 0 0 0 0 0 0 0 0 0 0 0 1.13 1.29 1.29 1.29 1.29 1.29 0 2 1 2 2 2 3 2 4 2
H(12) 1.070(10) 0 0 0 0.139(6) 0 0 0 0 0 0 0 0 0 0 0 0 0 0 0 0 0 0 0 0 0 1.13 1.29 1.29 1.29 1.29 1.29 0 2 1 2 2 2 3 2 4 2
H(13) 1.0698 0 0 0 0.1385 0 0 0 0 0 0 0 0 0 0 0 0 0 0 0 0 0 0 0 0 0 1.13 1.29 1.29 1.29 1.29 1.29 0 2 1 2 2 2 3 2 4 2
H(14) 1.0698 0 0 0 0.1385 0 0 0 0 0 0 0 0 0 0 0 0 0 0 0 0 0 0 0 0 0 1.13 1.29 1.29 1.29 1.29 1.29 0 2 1 2 2 2 3 2 4 2
H(15) 1.0698 0 0 0 0.1385 0 0 0 0 0 0 0 0 0 0 0 0 0 0 0 0 0 0 0 0 0 1.13 1.29 1.29 1.29 1.29 1.29 0 2 1 2 2 2 3 2 4 2
H(16) 1.0698 0 0 0 0.1385 0 0 0 0 0 0 0 0 0 0 0 0 0 0 0 0 0 0 0 0 0 1.13 1.29 1.29 1.29 1.29 1.29 0 2 1 2 2 2 3 2 4 2
H(22) 1.013(9) 0 0 0 0.135(6) 0 0 0 0 0 0 0 0 0 0 0 0 0 0 0 0 0 0 0 0 0 1.13 1.29 1.29 1.29 1.29 1.29 0 2 1 2 2 2 3 2 4 2
H(23) 1.0128 0 0 0 0.1352 0 0 0 0 0 0 0 0 0 0 0 0 0 0 0 0 0 0 0 0 0 1.13 1.29 1.29 1.29 1.29 1.29 0 2 1 2 2 2 3 2 4 2
H(24) 1.0128 0 0 0 0.1352 0 0 0 0 0 0 0 0 0 0 0 0 0 0 0 0 0 0 0 0 0 1.13 1.29 1.29 1.29 1.29 1.29 0 2 1 2 2 2 3 2 4 2
H(25) 1.0128 0 0 0 0.1352 0 0 0 0 0 0 0 0 0 0 0 0 0 0 0 0 0 0 0 0 0 1.13 1.29 1.29 1.29 1.29 1.29 0 2 1 2 2 2 3 2 4 2
H(26) 1.0128 0 0 0 0.1352 0 0 0 0 0 0 0 0 0 0 0 0 0 0 0 0 0 0 0 0 0 1.13 1.29 1.29 1.29 1.29 1.29 0 2 1 2 2 2 3 2 4 2

loop_
_atom_site_aniso_label
_atom_site_aniso_U_11
_atom_site_aniso_U_22
_atom_site_aniso_U_33
_atom_site_aniso_U_12
_atom_site_aniso_U_13
_atom_site_aniso_U_23
O(1) 0.00648(5) 0.03077(10) 0.01514(7) -0.00050(5) 0.00136(4) 0.00076(7)
N(1) 0.00799(5) 0.02079(7) 0.01411(6) 0.00028(4) 0.00168(4) 0.00212(5)
N(2) 0.00768(5) 0.02028(7) 0.01314(6) 0.00068(3) 0.00200(4) 0.00074(4)
C(1) 0.00663(4) 0.01701(6) 0.01260(5) -0.00085(3) 0.00136(4) -0.00075(4)
C(11) 0.01058(5) 0.01566(6) 0.01422(6) -0.00188(4) 0.00131(4) 0.00101(5)
C(12) 0.01317(6) 0.01972(7) 0.01387(6) -0.00143(5) 0.00291(5) -0.00045(5)
C(13) 0.02070(9) 0.02890(10) 0.01484(8) -0.00416(8) 0.00556(6) 0.00017(7)
C(14) 0.02830(12) 0.03226(13) 0.01892(10) -0.00699(11) 0.00415(9) 0.00806(9)
C(15) 0.02810(12) 0.02432(10) 0.02628(12) -0.00329(9) 0.00155(9) 0.01172(9)
C(16) 0.01909(8) 0.01740(7) 0.02322(9) -0.00000(6) 0.00191(7) 0.00513(6)
C(21) 0.01020(5) 0.01479(5) 0.01324(6) 0.00007(4) 0.00150(4) -0.00058(4)
C(22) 0.01389(6) 0.01667(6) 0.01703(7) 0.00291(4) 0.00061(5) -0.00029(5)
C(23) 0.01877(8) 0.01665(6) 0.02081(9) 0.00188(5) -0.00219(6) 0.00294(6)
C(24) 0.02571(10) 0.02001(8) 0.01707(9) -0.00050(7) -0.00246(7) 0.00367(6)
C(25) 0.02744(11) 0.02692(10) 0.01372(8) 0.00389(8) 0.00298(7) 0.00098(7)
C(26) 0.01859(8) 0.02302(8) 0.01421(7) 0.00495(6) 0.00396(6) -0.00003(6)
H(1) 0.014483 0.048767 0.03163 0.006603 0.004061 0.009061
H(2) 0.015419 0.048281 0.03181 0.009024 0.005791 0.008808
H(12) 0.036373 0.031811 0.030555 0.008459 0.007422 0.004292
H(13) 0.042507 0.058188 0.032745 0.009675 0.018217 0.002925
H(14) 0.051813 0.053782 0.025635 -0.008136 0.009182 0.012044
H(15) 0.058336 0.037291 0.036413 0.005091 -0.001176 0.015075
H(16) 0.041262 0.041171 0.035576 0.016574 0.00703 0.006718
H(22) 0.031856 0.036484 0.02488 0.011289 0.004413 -0.002462
H(23) 0.038026 0.043908 0.036737 0.018845 -0.004267 0.004843
H(24) 0.049391 0.04526 0.022619 0.003722 -0.008119 0.005031
H(25) 0.052932 0.053034 0.021954 0.011089 0.010593 0.000017
H(26) 0.0351 0.051159 0.031871 0.020931 0.008516 0.004256

loop_
_atom_site_label
_atom_site_fract_x
_atom_site_fract_y
_atom_site_fract_z
_atom_site_occupancy
_atom_site_symmetry_multiplicity
_atom_site_U_iso_or_equiv
O(1) 0.376211(19) 0.27769(3) 0.404488 1 4 0.017
N(1) 0.59175(2) 0.216972(19) 0.49097(3) 1 4 0.014
N(2) 0.595365(19) 0.299545(18) 0.31010(3) 1 4 0.014
C(1) 0.512074(18) 0.266165(17) 0.40284(3) 1 4 0.012
C(11) 0.53217(2) 0.175888(19) 0.59602(3) 1 4 0.013
C(12) 0.42408(2) 0.24711(2) 0.65334(3) 1 4 0.016
C(13) 0.37241(3) 0.20473(3) 0.75870(3) 1 4 0.021
C(14) 0.43015(4) 0.09371(4) 0.80910(4) 1 4 0.026
C(15) 0.54009(4) 0.02392(3) 0.75247(4) 1 4 0.026
C(16) 0.58956(3) 0.06392(2) 0.64565(3) 1 4 0.020
C(21) 0.53692(2) 0.345423(18) 0.20613(3) 1 4 0.013
C(22) 0.41586(2) 0.42925(2) 0.20152(3) 1 4 0.016
C(23) 0.36300(3) 0.47128(2) 0.09608(3) 1 4 0.019
C(24) 0.43090(3) 0.43243(3) -0.00467(3) 1 4 0.021
C(25) 0.55399(4) 0.35192(3) 0.00052(3) 1 4 0.023
C(26) 0.60698(3) 0.30807(2) 0.10516(3) 1 4 0.019
H(1) 0.69931 0.201264 0.475345 1 4 0.032
H(2) 0.699831 0.267222 0.309597 1 4 0.032
H(12) 0.386003 0.338322 0.619759 1 4 0.033
H(13) 0.289269 0.257814 0.804991 1 4 0.044
H(14) 0.399247 0.064626 0.893986 1 4 0.044
H(15) 0.585175 -0.062279 0.790832 1 4 0.044
H(16) 0.674577 0.011134 0.601643 1 4 0.039
H(22) 0.363532 0.46393 0.278282 1 4 0.031
H(23) 0.271263 0.537872 0.09211 1 4 0.040
H(24) 0.392899 0.458339 -0.088597 1 4 0.039
H(25) 0.609183 0.328687 -0.078314 1 4 0.043
H(26) 0.70047 0.244644 0.114692 1 4 0.039

loop_
_geom_angle_atom_site_label_1
_geom_angle_atom_site_label_2
_geom_angle_atom_site_label_3
_geom_angle
_geom_angle_site_symmetry_1
_geom_angle_site_symmetry_2
_geom_angle_site_symmetry_3
_geom_angle_publ_flag
C(1) N(1) C(11) 125.008(17) 1_555 1_555 1_555 yes
C(1) N(1) H(1) 115.89 1_555 1_555 1_555 yes
C(11) N(1) H(1) 118.80 1_555 1_555 1_555 yes
C(1) N(2) C(21) 124.391(16) 1_555 1_555 1_555 yes
C(1) N(2) H(2) 116.15 1_555 1_555 1_555 yes
C(21) N(2) H(2) 117.42 1_555 1_555 1_555 yes
O(1) C(1) N(1) 123.54(2) 1_555 1_555 1_555 yes
O(1) C(1) N(2) 122.48(2) 1_555 1_555 1_555 yes
N(1) C(1) N(2) 113.964(16) 1_555 1_555 1_555 yes
N(1) C(11) C(12) 121.990(19) 1_555 1_555 1_555 yes
N(1) C(11) C(16) 118.12(2) 1_555 1_555 1_555 yes
C(12) C(11) C(16) 119.81(2) 1_555 1_555 1_555 yes
C(11) C(12) C(13) 119.80(2) 1_555 1_555 1_555 yes
C(11) C(12) H(12) 120.59 1_555 1_555 1_555 yes
C(13) C(12) H(12) 119.45 1_555 1_555 1_555 yes
C(12) C(13) C(14) 120.64(3) 1_555 1_555 1_555 yes
C(12) C(13) H(13) 121.44 1_555 1_555 1_555 yes
C(14) C(13) H(13) 117.89 1_555 1_555 1_555 yes
C(13) C(14) C(15) 119.42(3) 1_555 1_555 1_555 yes
C(13) C(14) H(14) 121.65 1_555 1_555 1_555 yes
C(15) C(14) H(14) 118.72 1_555 1_555 1_555 yes
C(14) C(15) C(16) 120.22(3) 1_555 1_555 1_555 yes
C(14) C(15) H(15) 119.87 1_555 1_555 1_555 yes
C(16) C(15) H(15) 119.90 1_555 1_555 1_555 yes
C(11) C(16) C(15) 120.08(3) 1_555 1_555 1_555 yes
C(11) C(16) H(16) 119.15 1_555 1_555 1_555 yes
C(15) C(16) H(16) 120.74 1_555 1_555 1_555 yes
N(2) C(21) C(22) 122.385(19) 1_555 1_555 1_555 yes
N(2) C(21) C(26) 117.956(18) 1_555 1_555 1_555 yes
C(22) C(21) C(26) 119.63(2) 1_555 1_555 1_555 yes
C(21) C(22) C(23) 119.74(2) 1_555 1_555 1_555 yes
C(21) C(22) H(22) 121.20 1_555 1_555 1_555 yes
C(23) C(22) H(22) 119.04 1_555 1_555 1_555 yes
C(22) C(23) C(24) 120.74(2) 1_555 1_555 1_555 yes
C(22) C(23) H(23) 120.04 1_555 1_555 1_555 yes
C(24) C(23) H(23) 119.18 1_555 1_555 1_555 yes
C(23) C(24) C(25) 119.30(3) 1_555 1_555 1_555 yes
C(23) C(24) H(24) 124.29 1_555 1_555 1_555 yes
C(25) C(24) H(24) 116.39 1_555 1_555 1_555 yes
C(24) C(25) C(26) 120.57(2) 1_555 1_555 1_555 yes
C(24) C(25) H(25) 117.83 1_555 1_555 1_555 yes
C(26) C(25) H(25) 121.54 1_555 1_555 1_555 yes
C(21) C(26) C(25) 119.99(2) 1_555 1_555 1_555 yes
C(21) C(26) H(26) 115.93 1_555 1_555 1_555 yes
C(25) C(26) H(26) 124.08 1_555 1_555 1_555 yes

loop_
_geom_bond_atom_site_label_1
_geom_bond_atom_site_label_2
_geom_bond_distance
_geom_bond_site_symmetry_1
_geom_bond_site_symmetry_2
_geom_bond_publ_flag
O(1) C(1) 1.2409(2) 1_555 1_555 yes
N(1) C(1) 1.3641(3) 1_555 1_555 yes
N(1) C(11) 1.4155(3) 1_555 1_555 yes
N(1) H(1) 1.00816 1_555 1_555 yes
N(2) C(1) 1.3728(3) 1_555 1_555 yes
N(2) C(21) 1.4164(3) 1_555 1_555 yes
N(2) H(2) 1.00706 1_555 1_555 yes
C(11) C(12) 1.4022(3) 1_555 1_555 yes
C(11) C(16) 1.4007(3) 1_555 1_555 yes
C(12) C(13) 1.3970(3) 1_555 1_555 yes
C(12) H(12) 1.0822 1_555 1_555 yes
C(13) C(14) 1.3976(5) 1_555 1_555 yes
C(13) H(13) 1.0822 1_555 1_555 yes
C(14) C(15) 1.4025(6) 1_555 1_555 yes
C(14) H(14) 1.0808 1_555 1_555 yes
C(15) C(16) 1.3983(4) 1_555 1_555 yes
C(15) H(15) 1.0822 1_555 1_555 yes
C(16) H(16) 1.0795 1_555 1_555 yes
C(21) C(22) 1.4035(3) 1_555 1_555 yes
C(21) C(26) 1.4029(3) 1_555 1_555 yes
C(22) C(23) 1.4004(4) 1_555 1_555 yes
C(22) H(22) 1.0826 1_555 1_555 yes
C(23) C(24) 1.3962(4) 1_555 1_555 yes
C(23) H(23) 1.0838 1_555 1_555 yes
C(24) C(25) 1.3975(4) 1_555 1_555 yes
C(24) H(24) 1.0805 1_555 1_555 yes
C(25) C(26) 1.3985(4) 1_555 1_555 yes
C(25) H(25) 1.0820 1_555 1_555 yes
C(26) H(26) 1.0805 1_555 1_555 yes
